data_1559530
loop_
_publ_author_name
'Sydnes, Leiv K.'
'Pettersen, Anita'
'Drablos, Finn'
'Romming, Christian'

_publ_section_title
;
 Long-Range NMR Coupling between a Cyclopropyl Proton and a Proton next to
 the Ring in a Number of 2,2-Disubstituted 1,1-Dihalocyclopropanes
;
_journal_name_full 'Acta Chemica Scandinavica'
_journal_page_first 902
_journal_page_last 913
_journal_paper_doi 10.3891/acta.chem.scand.45-0902
_journal_volume 45
_journal_year 1991
_chemical_formula_sum 'C11 H10 Br2 O2'
_chemical_formula_weight 334.004
_chemical_name_common
;
2-(2,2-dibromo-1-phenylcyclopropyl)ethanoic acid
;
_space_group_IT_number 61
_space_group_name_Hall '-P 2ac 2ab'
_space_group_name_H-M_alt 'P b c a'
_symmetry_cell_setting orthorhombic
_symmetry_Int_Tables_number 61
_symmetry_space_group_name_Hall '-P 2ac 2ab'
_symmetry_space_group_name_H-M 'P b c a'
_cell_angle_alpha 90.
_cell_angle_beta 90.
_cell_angle_gamma 90.
_cell_formula_units_Z 8
_cell_length_a 8.082(1)
_cell_length_b 15.591(2)
_cell_length_c 18.264(3)
_cell_volume 2301.4(6)
_diffrn_ambient_temperature 133
_diffrn_radiation_probe x-ray
_diffrn_radiation_type MoK\a
_diffrn_radiation_wavelength 0.71069
_exptl_absorpt_coefficient_mu 6.95
_exptl_crystal_density_diffrn 1.836
_exptl_crystal_F_000 1296
_refine_ls_goodness_of_fit_ref 2.65
_refine_ls_number_parameters 176
_refine_ls_number_reflns 2445
_refine_ls_R_factor_gt 0.051
_refine_ls_wR_factor_gt 0.037
_cod_data_source_file Acta-Chem-Scand-1991-45-902-1.cif
_cod_data_source_block 1
_cod_database_code 1559530

loop_
_space_group_symop_id
_space_group_symop_operation_xyz
1 x,y,z
2 1/2-x,-y,1/2+z
3 1/2+x,1/2-y,-z
4 -x,1/2+y,1/2-z
5 -x,-y,-z
6 1/2+x,y,1/2-z
7 1/2-x,1/2+y,z
8 x,1/2-y,1/2+z

loop_
_atom_site_label
_atom_site_type_symbol
_atom_site_thermal_displace_type
_atom_site_fract_x
_atom_site_fract_y
_atom_site_fract_z
_atom_site_occupancy
_atom_site_U_iso_or_equiv
_atom_site_calc_flag
_atom_site_refinement_flags
_atom_site_disorder_assembly
_atom_site_disorder_group
Br1 Br Uiso 0.70691(6) 0.14321(3) 0.11535(3) 1.000 0.0190 . . . .
Br2 Br Uiso 0.37071(6) 0.23438(3) 0.15901(3) 1.000 0.0210 . . . .
O1 O Uiso 1.0675(4) 0.4233(2) 0.0701(2) 1.000 0.0200 . . . .
O2 O Uiso 0.8290(4) 0.4465(2) 0.0121(2) 1.000 0.0180 . . . .
C1 C Uiso 0.5773(5) 0.2458(3) 0.1070(2) 1.000 0.0140 . . . .
C2 C Uiso 0.6567(5) 0.3323(3) 0.1028(2) 1.000 0.0090 . . . .
C3 C Uiso 0.5762(6) 0.2923(3) 0.0359(2) 1.000 0.0150 . . . .
C4 C Uiso 0.8443(5) 0.3367(3) 0.1038(2) 1.000 0.0100 . . . .
C5 C Uiso 0.9103(5) 0.4085(3) 0.0573(2) 1.000 0.0110 . . . .
C6 C Uiso 0.5755(5) 0.4076(3) 0.1388(2) 1.000 0.0090 . . . .
C7 C Uiso 0.4758(5) 0.4645(3) 0.0993(2) 1.000 0.0120 . . . .
C8 C Uiso 0.4089(5) 0.5353(3) 0.1326(2) 1.000 0.0130 . . . .
C9 C Uiso 0.4380(6) 0.5514(3) 0.2064(3) 1.000 0.0160 . . . .
C10 C Uiso 0.5356(5) 0.4961(3) 0.2455(3) 1.000 0.0150 . . . .
C11 C Uiso 0.6035(5) 0.4247(3) 0.2131(2) 1.000 0.0120 . . . .

loop_
_atom_type_symbol
_atom_type_description
_atom_type_scat_dispersion_real
_atom_type_scat_dispersion_imag
_atom_type_scat_source
C C 0.0033 0.0016 ' International Tables Vol C Tables 4.2.6.8 and 6.1.1.4'
Br Br -0.2901 2.4595 ' International Tables Vol C Tables 4.2.6.8 and 6.1.1.4'
O O 0.0106 0.0060 ' International Tables Vol C Tables 4.2.6.8 and 6.1.1.4'

loop_
_geom_angle_atom_site_label_1
_geom_angle_atom_site_label_2
_geom_angle_atom_site_label_3
_geom_angle
_geom_angle_site_symmetry_1
_geom_angle_site_symmetry_2
_geom_angle_site_symmetry_3
_geom_angle_publ_flag
Br1 C1 Br2 110.9(2) . . . yes
Br1 C1 C2 121.5(3) . . . yes
Br1 C1 C3 118.6(3) . . . yes
Br2 C1 C2 118.7(3) . . . yes
Br2 C1 C3 118.0(3) . . . yes
C2 C1 C3 61.2(3) . . . no
C1 C2 C3 59.1(3) . . . no
C1 C2 C4 118.0(4) . . . no
C1 C2 C6 119.8(3) . . . no
C3 C2 C4 117.2(3) . . . no
C3 C2 C6 119.2(4) . . . no
C4 C2 C6 113.4(4) . . . no
C1 C3 C2 59.7(3) . . . no
C2 C4 C5 112.4(3) . . . no
O1 C5 O2 124.1(4) . . . yes
O1 C5 C4 112.0(3) . . . yes
O2 C5 C4 123.9(4) . . . yes
C2 C6 C7 121.6(3) . . . no
C2 C6 C11 120.3(4) . . . no
C7 C6 C11 118.2(4) . . . no
C6 C7 C8 120.6(4) . . . no
C7 C8 C9 120.6(4) . . . no
C8 C9 C10 119.3(5) . . . no
C9 C10 C11 121.0(5) . . . no
C6 C11 C10 120.4(4) . . . no

loop_
_geom_bond_atom_site_label_1
_geom_bond_atom_site_label_2
_geom_bond_distance
_geom_bond_site_symmetry_1
_geom_bond_site_symmetry_2
_geom_bond_publ_flag
Br1 C1 1.918(5) . . yes
Br2 C1 1.929(4) . . yes
O1 C5 1.312(5) . . yes
O2 C5 1.210(5) . . yes
C1 C2 1.496(6) . . no
C1 C3 1.487(6) . . no
C2 C3 1.518(6) . . no
C2 C4 1.518(6) . . no
C2 C6 1.497(6) . . no
C4 C5 1.503(6) . . no
C6 C7 1.399(6) . . no
C6 C11 1.401(5) . . no
C7 C8 1.371(6) . . no
C8 C9 1.391(7) . . no
C9 C10 1.370(7) . . no
C10 C11 1.375(6) . . no

loop_
_geom_torsion_atom_site_label_1
_geom_torsion_atom_site_label_2
_geom_torsion_atom_site_label_3
_geom_torsion_atom_site_label_4
_geom_torsion
_geom_torsion_site_symmetry_1
_geom_torsion_site_symmetry_2
_geom_torsion_site_symmetry_3
_geom_torsion_site_symmetry_4
_geom_torsion_publ_flag
Br1 C1 C2 C3 107.7(3) . . . . no
Br1 C1 C2 C4 1.2(5) . . . . no
Br1 C1 C2 C6 -144.0(3) . . . . no
Br2 C1 C2 C3 -108.1(3) . . . . no
Br2 C1 C2 C4 145.4(3) . . . . no
Br2 C1 C2 C6 0.2(5) . . . . no
C3 C1 C2 C4 -106.5(4) . . . . no
C3 C1 C2 C6 108.2(4) . . . . no
Br1 C1 C3 C2 -112.2(3) . . . . no
Br2 C1 C3 C2 109.1(4) . . . . no
C4 C2 C3 C1 107.9(4) . . . . no
C6 C2 C3 C1 -109.2(4) . . . . no
C1 C2 C4 C5 145.7(3) . . . . no
C3 C2 C4 C5 78.0(5) . . . . no
C6 C2 C4 C5 -67.0(4) . . . . no
C1 C2 C6 C7 -97.1(5) . . . . no
C1 C2 C6 C11 85.5(5) . . . . no
C3 C2 C6 C7 -28.0(6) . . . . no
C3 C2 C6 C11 154.6(4) . . . . no
C4 C2 C6 C7 116.2(4) . . . . no
C4 C2 C6 C11 -61.2(5) . . . . no
C2 C4 C5 O1 166.8(3) . . . . no
C2 C4 C5 O2 -15.1(6) . . . . no
C2 C6 C7 C8 -176.9(4) . . . . no
C11 C6 C7 C8 0.5(6) . . . . no
C2 C6 C11 C10 176.9(4) . . . . no
C7 C6 C11 C10 -0.7(6) . . . . no
C6 C7 C8 C9 -0.5(7) . . . . no
C7 C8 C9 C10 0.6(7) . . . . no
C8 C9 C10 C11 -0.7(7) . . . . no
C9 C10 C11 C6 0.7(7) . . . . no
